data_1534725
loop_
_publ_author_name
'Avtamonova, N.V.'
'Trunov, V.K.'

_publ_section_title
;
 Crystal structure of potassium-calcium (2/1) metavanadate 7-hydrate
;
_journal_name_full 'Zhurnal Strukturnoi Khimii (Issue-No. from 1981)'
_journal_page_first 174
_journal_page_last 177
_journal_volume 32
_journal_year 1991
_chemical_formula_sum 'Ca H14 K2 O19 V4'
_chemical_name_systematic 'K2 Ca (V O3)4 (H2 O)7'
_space_group_IT_number 14
_symmetry_space_group_name_Hall '-P 2yn'
_symmetry_space_group_name_H-M 'P 1 21/n 1'
_cell_angle_alpha 90
_cell_angle_beta 99.14
_cell_angle_gamma 90
_cell_formula_units_Z 4
_cell_length_a 8.025
_cell_length_b 14.733
_cell_length_c 15.203
_cell_volume 1774.664
_citation_journal_id_ASTM ZSTKAI
_cod_data_source_file Avtamonova_ZSTKAI_1991_1105.cif
_cod_data_source_block H14Ca1K2O19V4
_cod_original_sg_symbol_Hall '-P 2ybc (x-z,y,z)'
_cod_original_formula_sum 'H14 Ca1 K2 O19 V4'
_cod_database_code 1534725

loop_
_symmetry_equiv_pos_as_xyz
x,y,z
-x+1/2,y+1/2,-z+1/2
-x,-y,-z
x-1/2,-y-1/2,z-1/2

loop_
_atom_site_label
_atom_site_type_symbol
_atom_site_fract_x
_atom_site_fract_y
_atom_site_fract_z
_atom_site_occupancy
_atom_site_U_iso_or_equiv
K2 K+1 0.8507 0.441 0.1917 1 0.0
H12 H+1 0.86 0.082 0.021 1 0.0
H14 H+1 0.91 0.53 0.01 1 0.0
O5 O-2 0.5406 0.3084 -0.0405 1 0.0
O14 O-2 0.227 0.4489 0.2467 1 0.0
O7 O-2 0.476 0.4415 0.0431 1 0.0
O12 O-2 0.4236 0.1906 -0.1648 1 0.0
V2 V+5 0.4687 0.3122 0.07791 1 0.0
H4 H+1 0.21 0.5 0.288 1 0.0
O15 O-2 0.606 0.4158 0.3564 1 0.0
O10 O-2 0.741 0.4397 -0.1019 1 0.0
H8 H+1 0.73 0.237 0.37 1 0.0
O8 O-2 0.5955 0.3147 0.1743 1 0.0
H7 H+1 0.62 0.146 0.368 1 0.0
Ca1 Ca+2 0.3931 0.316 0.2795 1 0.0
H1 H+1 0.22 0.144 0.195 1 0.0
O17 O-2 0.9315 0.3106 0.0719 1 0.0
H3 H+1 0.25 0.48 0.208 1 0.0
H11 H+1 1.04 0.089 0.062 1 0.0
O16 O-2 0.608 0.2156 0.3495 1 0.0
V4 V+5 0.559 0.1873 -0.0715 1 0.0
O19 O-2 0.917 0.5616 0.0615 1 0.0
H2 H+1 0.24 0.142 0.298 1 0.0
H13 H+1 1.07 0.56 0.073 1 0.0
O2 O-2 0.4997 0.1906 0.0494 1 0.0
O9 O-2 0.4099 0.4382 -0.1648 1 0.0
H10 H+1 0.88 0.297 0.019 1 0.0
O1 O-2 0.544 0.0589 -0.0391 1 0.0
H6 H+1 0.73 0.4 0.38 1 0.0
V3 V+5 0.5455 0.4376 -0.0749 1 0.0
O18 O-2 0.929 0.0783 0.0643 1 0.0
O3 O-2 0.2812 0.0693 0.1088 1 0.0
K1 K+1 0.845 0.184 0.1983 1 0.0
O13 O-2 0.2269 0.1847 0.2489 1 0.0
O11 O-2 0.7533 0.1867 -0.0945 1 0.0
H9 H+1 1.05 0.278 0.078 1 0.0
O6 O-2 0.2779 0.3111 0.1051 1 0.0
H5 H+1 0.61 0.49 0.38 1 0.0
V1 V+5 0.4689 0.0616 0.0787 1 0.0
O4 O-2 0.603 0.0498 0.17 1 0.0
